data_4328740
loop_
_publ_author_name
'Md Hosnay Mobarok'
'Robert McDonald'
'Michael J. Ferguson'
'Martin Cowie'

_publ_contact_author_address
; Department of Chemistry
  University of Alberta
  Edmonton, Alberta T6G 2G2
  Canada
;
_publ_contact_author_email martin.cowie@ualberta.ca
_publ_contact_author_fax 1(780)4928231
_publ_contact_author_name 'Martin Cowie'
_publ_contact_author_phone 1(780)4925581
_publ_section_title
;
 Germyl- and Germylene-Bridged Complexes of Rh/Ir and Subsequent Chemistry
 of a Bridging Germylene Group
;
_journal_name_full 'Inorganic Chemistry'
_journal_page_first 4020
_journal_page_last 4034
_journal_paper_doi 10.1021/ic2021269
_journal_volume 51
_journal_year 2012
_chemical_formula_moiety 'C70 H60 Ge2 Ir O2 P4 Rh, C H2 Cl2'
_chemical_formula_sum 'C71 H62 Cl2 Ge2 Ir O2 P4 Rh'
_chemical_formula_weight 1582.28
_chemical_name_systematic
; 
 ? 
;
_space_group_IT_number 14
_symmetry_cell_setting monoclinic
_symmetry_space_group_name_Hall '-P 2yn'
_symmetry_space_group_name_H-M 'P 1 21/n 1'
_atom_sites_solution_hydrogens geom
_atom_sites_solution_primary direct
_atom_sites_solution_secondary difmap
_audit_creation_method SHELXL-97
_cell_angle_alpha 90.00
_cell_angle_beta 91.0552(8)
_cell_angle_gamma 90.00
_cell_formula_units_Z 4
_cell_length_a 19.0061(10)
_cell_length_b 15.3895(8)
_cell_length_c 21.6357(11)
_cell_measurement_reflns_used 6158
_cell_measurement_temperature 173(2)
_cell_measurement_theta_max 19.27
_cell_measurement_theta_min 2.52
_cell_volume 6327.2(6)
_computing_cell_refinement 'Bruker SAINT'
_computing_data_collection 'Bruker APEX2'
_computing_data_reduction 'Bruker SAINT'
_computing_molecular_graphics 'Bruker SHELXTL'
_computing_publication_material 'Bruker SHELXTL'
_computing_structure_refinement 'SHELXL-97 (Sheldrick, 2008)'
_computing_structure_solution 'DIRDIF-2008 (Beurskens et al., 2008)'
_diffrn_ambient_temperature 173(2)
_diffrn_measured_fraction_theta_full 0.998
_diffrn_measured_fraction_theta_max 0.998
_diffrn_measurement_device_type 'Bruker APEX-II CCD'
_diffrn_measurement_method '\w scans'
_diffrn_radiation_monochromator graphite
_diffrn_radiation_source 'fine-focus sealed tube'
_diffrn_radiation_type MoK\a
_diffrn_radiation_wavelength 0.71073
_diffrn_reflns_av_R_equivalents 0.0616
_diffrn_reflns_av_sigmaI/netI 0.0471
_diffrn_reflns_limit_h_max 23
_diffrn_reflns_limit_h_min -23
_diffrn_reflns_limit_k_max 19
_diffrn_reflns_limit_k_min -19
_diffrn_reflns_limit_l_max 26
_diffrn_reflns_limit_l_min -27
_diffrn_reflns_number 50313
_diffrn_reflns_theta_full 26.41
_diffrn_reflns_theta_max 26.41
_diffrn_reflns_theta_min 1.44
_exptl_absorpt_coefficient_mu 3.525
_exptl_absorpt_correction_T_max 0.6419
_exptl_absorpt_correction_T_min 0.5110
_exptl_absorpt_correction_type integration
_exptl_absorpt_process_details 'SADABS (Sheldrick, 2008)'
_exptl_crystal_colour colourless
_exptl_crystal_density_diffrn 1.661
_exptl_crystal_description prism
_exptl_crystal_F_000 3136
_exptl_crystal_size_max 0.22
_exptl_crystal_size_mid 0.21
_exptl_crystal_size_min 0.14
_refine_diff_density_max 1.017
_refine_diff_density_min -1.013
_refine_diff_density_rms 0.109
_refine_ls_extinction_method none
_refine_ls_goodness_of_fit_ref 1.019
_refine_ls_hydrogen_treatment mixed
_refine_ls_matrix_type full
_refine_ls_number_parameters 753
_refine_ls_number_reflns 12962
_refine_ls_number_restraints 0
_refine_ls_restrained_S_all 1.019
_refine_ls_R_factor_all 0.0509
_refine_ls_R_factor_gt 0.0318
_refine_ls_shift/su_max 0.001
_refine_ls_shift/su_mean 0.000
_refine_ls_structure_factor_coef Fsqd
_refine_ls_weighting_details 'calc w=1/[\s^2^(Fo^2^)+(0.0269P)^2^+6.9795P] where P=(Fo^2^+2Fc^2^)/3'
_refine_ls_weighting_scheme calc
_refine_ls_wR_factor_gt 0.0654
_refine_ls_wR_factor_ref 0.0724
_reflns_number_gt 10058
_reflns_number_total 12962
_reflns_threshold_expression I>2\s(I)
_cod_data_source_file ic2021269_si_003_3.cif
_cod_data_source_block 8
_cod_original_sg_symbol_H-M 'P 21/n'
_cod_database_code 4328740

loop_
_symmetry_equiv_pos_as_xyz
'x, y, z'
'-x+1/2, y+1/2, -z+1/2'
'-x, -y, -z'
'x-1/2, -y-1/2, z-1/2'

loop_
_atom_site_label
_atom_site_type_symbol
_atom_site_fract_x
_atom_site_fract_y
_atom_site_fract_z
_atom_site_U_iso_or_equiv
_atom_site_adp_type
_atom_site_occupancy
_atom_site_symmetry_multiplicity
_atom_site_calc_flag
_atom_site_refinement_flags
_atom_site_disorder_assembly
_atom_site_disorder_group
IrA Ir 0.185326(10) 0.422051(13) 0.482668(9) 0.01916(6) Uani 0.50 1 d P A 1
RhA Rh 0.328854(10) 0.380678(13) 0.476382(9) 0.01785(5) Uani 0.50 1 d P A 1
IrB Ir 0.328854(10) 0.380678(13) 0.476382(9) 0.01785(5) Uani 0.50 1 d P A 2
RhB Rh 0.185326(10) 0.422051(13) 0.482668(9) 0.01916(6) Uani 0.50 1 d P A 2
Ge1 Ge 0.27969(2) 0.48924(3) 0.544916(19) 0.02118(10) Uani 1 1 d . . .
H1GE H 0.281(2) 0.467(3) 0.6119(18) 0.031(11) Uiso 1 1 d . . .
Ge2 Ge 0.26882(2) 0.48279(3) 0.406850(19) 0.02090(10) Uani 1 1 d . . .
P1 P 0.17217(5) 0.34053(7) 0.57353(5) 0.0228(2) Uani 1 1 d . . .
P2 P 0.33455(5) 0.29976(7) 0.56710(5) 0.0218(2) Uani 1 1 d . . .
P3 P 0.14787(5) 0.33267(7) 0.40047(5) 0.0210(2) Uani 1 1 d . . .
P4 P 0.30343(5) 0.26475(7) 0.40908(5) 0.0227(2) Uani 1 1 d . . .
O1 O 0.07704(18) 0.5638(2) 0.49614(16) 0.0473(9) Uani 1 1 d . A .
O2 O 0.47396(16) 0.4454(2) 0.44677(16) 0.0457(9) Uani 1 1 d . A .
C1 C 0.1170(2) 0.5086(3) 0.4896(2) 0.0293(10) Uani 1 1 d . . .
C2 C 0.4192(2) 0.4193(3) 0.45893(19) 0.0273(9) Uani 1 1 d . . .
C3 C 0.2467(2) 0.2686(3) 0.5947(2) 0.0278(10) Uani 1 1 d . A .
H3A H 0.2493 0.2647 0.6404 0.033 Uiso 1 1 calc R . .
H3B H 0.2358 0.2097 0.5788 0.033 Uiso 1 1 calc R . .
C4 C 0.22165(19) 0.2788(3) 0.36196(18) 0.0232(9) Uani 1 1 d . A .
H4A H 0.2332 0.3128 0.3247 0.028 Uiso 1 1 calc R . .
H4B H 0.2056 0.2207 0.3479 0.028 Uiso 1 1 calc R . .
C11 C 0.0964(2) 0.2666(3) 0.58096(19) 0.0254(9) Uani 1 1 d . A .
C12 C 0.0303(2) 0.3045(3) 0.5789(2) 0.0337(11) Uani 1 1 d . . .
H12 H 0.0262 0.3654 0.5724 0.040 Uiso 1 1 calc R A .
C13 C -0.0299(2) 0.2554(3) 0.5862(2) 0.0396(12) Uani 1 1 d . A .
H13 H -0.0748 0.2824 0.5845 0.047 Uiso 1 1 calc R . .
C14 C -0.0245(3) 0.1681(4) 0.5959(2) 0.0496(14) Uani 1 1 d . . .
H14 H -0.0658 0.1340 0.6005 0.060 Uiso 1 1 calc R A .
C15 C 0.0405(3) 0.1295(4) 0.5990(3) 0.074(2) Uani 1 1 d . A .
H15 H 0.0443 0.0687 0.6058 0.089 Uiso 1 1 calc R . .
C16 C 0.1003(3) 0.1791(3) 0.5922(3) 0.0578(16) Uani 1 1 d . . .
H16 H 0.1451 0.1519 0.5953 0.069 Uiso 1 1 calc R A .
C21 C 0.1564(2) 0.4015(3) 0.64547(19) 0.0299(10) Uani 1 1 d . A .
C22 C 0.1410(2) 0.4889(3) 0.6441(2) 0.0355(11) Uani 1 1 d . . .
H22 H 0.1384 0.5181 0.6054 0.043 Uiso 1 1 calc R A .
C23 C 0.1289(3) 0.5353(4) 0.6981(2) 0.0481(13) Uani 1 1 d . A .
H23 H 0.1184 0.5957 0.6961 0.058 Uiso 1 1 calc R . .
C24 C 0.1323(3) 0.4940(4) 0.7536(3) 0.0552(15) Uani 1 1 d . . .
H24 H 0.1248 0.5255 0.7907 0.066 Uiso 1 1 calc R A .
C25 C 0.1464(3) 0.4073(4) 0.7561(2) 0.0498(14) Uani 1 1 d . A .
H25 H 0.1486 0.3787 0.7950 0.060 Uiso 1 1 calc R . .
C26 C 0.1575(2) 0.3604(4) 0.7027(2) 0.0410(12) Uani 1 1 d . . .
H26 H 0.1660 0.2996 0.7051 0.049 Uiso 1 1 calc R A .
C31 C 0.3835(2) 0.3417(3) 0.63473(19) 0.0274(10) Uani 1 1 d . A .
C32 C 0.4307(2) 0.4100(3) 0.6284(2) 0.0346(11) Uani 1 1 d . . .
H32 H 0.4322 0.4406 0.5904 0.042 Uiso 1 1 calc R A .
C33 C 0.4754(2) 0.4342(4) 0.6764(2) 0.0454(13) Uani 1 1 d . A .
H33 H 0.5068 0.4816 0.6713 0.054 Uiso 1 1 calc R . .
C34 C 0.4746(3) 0.3898(4) 0.7312(2) 0.0571(16) Uani 1 1 d . . .
H34 H 0.5065 0.4052 0.7637 0.068 Uiso 1 1 calc R A .
C35 C 0.4277(3) 0.3231(4) 0.7392(2) 0.0580(16) Uani 1 1 d . A .
H35 H 0.4264 0.2934 0.7777 0.070 Uiso 1 1 calc R . .
C36 C 0.3825(3) 0.2989(3) 0.6915(2) 0.0423(12) Uani 1 1 d . . .
H36 H 0.3503 0.2525 0.6975 0.051 Uiso 1 1 calc R A .
C41 C 0.3824(2) 0.1960(3) 0.56556(18) 0.0248(9) Uani 1 1 d . A .
C42 C 0.4512(2) 0.2000(3) 0.5439(2) 0.0325(10) Uani 1 1 d . . .
H42 H 0.4688 0.2533 0.5283 0.039 Uiso 1 1 calc R A .
C43 C 0.4940(2) 0.1272(3) 0.5451(2) 0.0415(12) Uani 1 1 d . A .
H43 H 0.5408 0.1308 0.5307 0.050 Uiso 1 1 calc R . .
C44 C 0.4688(3) 0.0496(3) 0.5671(2) 0.0397(12) Uani 1 1 d . . .
H44 H 0.4981 -0.0004 0.5680 0.048 Uiso 1 1 calc R A .
C45 C 0.4016(3) 0.0447(3) 0.5876(2) 0.0354(11) Uani 1 1 d . A .
H45 H 0.3840 -0.0094 0.6020 0.042 Uiso 1 1 calc R . .
C46 C 0.3582(2) 0.1173(3) 0.58796(19) 0.0287(10) Uani 1 1 d . . .
H46 H 0.3120 0.1131 0.6036 0.034 Uiso 1 1 calc R A .
C51 C 0.0790(2) 0.2495(3) 0.40804(18) 0.0257(9) Uani 1 1 d . A .
C52 C 0.0152(2) 0.2787(3) 0.4300(2) 0.0383(12) Uani 1 1 d . . .
H52 H 0.0110 0.3373 0.4433 0.046 Uiso 1 1 calc R A .
C53 C -0.0421(2) 0.2245(4) 0.4329(2) 0.0463(13) Uani 1 1 d . A .
H53 H -0.0858 0.2462 0.4469 0.056 Uiso 1 1 calc R . .
C54 C -0.0362(3) 0.1388(4) 0.4154(2) 0.0481(14) Uani 1 1 d . . .
H54 H -0.0755 0.1009 0.4182 0.058 Uiso 1 1 calc R A .
C55 C 0.0264(3) 0.1083(3) 0.3939(2) 0.0426(12) Uani 1 1 d . A .
H55 H 0.0305 0.0491 0.3819 0.051 Uiso 1 1 calc R . .
C56 C 0.0836(2) 0.1630(3) 0.3896(2) 0.0331(11) Uani 1 1 d . . .
H56 H 0.1266 0.1415 0.3739 0.040 Uiso 1 1 calc R A .
C61 C 0.1056(2) 0.3897(3) 0.33477(19) 0.0258(9) Uani 1 1 d . A .
C62 C 0.0729(2) 0.4690(3) 0.3435(2) 0.0318(10) Uani 1 1 d . . .
H62 H 0.0733 0.4943 0.3835 0.038 Uiso 1 1 calc R A .
C63 C 0.0395(2) 0.5124(3) 0.2950(2) 0.0407(12) Uani 1 1 d . A .
H63 H 0.0168 0.5664 0.3020 0.049 Uiso 1 1 calc R . .
C64 C 0.0395(3) 0.4770(4) 0.2373(2) 0.0466(13) Uani 1 1 d . . .
H64 H 0.0185 0.5078 0.2037 0.056 Uiso 1 1 calc R A .
C65 C 0.0692(3) 0.3981(4) 0.2276(2) 0.0520(15) Uani 1 1 d . A .
H65 H 0.0676 0.3733 0.1874 0.062 Uiso 1 1 calc R . .
C66 C 0.1022(2) 0.3532(3) 0.2760(2) 0.0396(12) Uani 1 1 d . . .
H66 H 0.1224 0.2977 0.2689 0.048 Uiso 1 1 calc R A .
C71 C 0.3681(2) 0.2442(3) 0.3488(2) 0.0289(10) Uani 1 1 d . A .
C72 C 0.4396(2) 0.2560(3) 0.3640(2) 0.0404(12) Uani 1 1 d . . .
H72 H 0.4533 0.2695 0.4053 0.048 Uiso 1 1 calc R A .
C73 C 0.4900(2) 0.2482(4) 0.3191(2) 0.0495(14) Uani 1 1 d . A .
H73 H 0.5383 0.2558 0.3299 0.059 Uiso 1 1 calc R . .
C74 C 0.4710(3) 0.2297(4) 0.2591(3) 0.0518(14) Uani 1 1 d . . .
H74 H 0.5057 0.2261 0.2281 0.062 Uiso 1 1 calc R A .
C75 C 0.4011(3) 0.2163(3) 0.2442(2) 0.0457(13) Uani 1 1 d . A .
H75 H 0.3878 0.2027 0.2027 0.055 Uiso 1 1 calc R . .
C76 C 0.3504(2) 0.2223(3) 0.2883(2) 0.0339(11) Uani 1 1 d . . .
H76 H 0.3026 0.2114 0.2773 0.041 Uiso 1 1 calc R A .
C81 C 0.2901(2) 0.1541(3) 0.43858(19) 0.0275(10) Uani 1 1 d . A .
C82 C 0.3392(3) 0.0883(3) 0.4307(2) 0.0368(11) Uani 1 1 d . . .
H82 H 0.3826 0.1007 0.4116 0.044 Uiso 1 1 calc R A .
C83 C 0.3248(3) 0.0040(3) 0.4507(2) 0.0490(15) Uani 1 1 d . A .
H83 H 0.3587 -0.0406 0.4452 0.059 Uiso 1 1 calc R . .
C84 C 0.2625(3) -0.0149(3) 0.4780(2) 0.0532(16) Uani 1 1 d . . .
H84 H 0.2529 -0.0727 0.4907 0.064 Uiso 1 1 calc R A .
C85 C 0.2136(3) 0.0497(3) 0.4874(2) 0.0473(14) Uani 1 1 d . A .
H85 H 0.1707 0.0367 0.5073 0.057 Uiso 1 1 calc R . .
C86 C 0.2274(2) 0.1339(3) 0.4676(2) 0.0356(11) Uani 1 1 d . . .
H86 H 0.1936 0.1783 0.4740 0.043 Uiso 1 1 calc R A .
C91 C 0.2979(2) 0.6145(3) 0.55388(19) 0.0286(10) Uani 1 1 d . A .
C92 C 0.2459(3) 0.6694(3) 0.5733(3) 0.0571(16) Uani 1 1 d . . .
H92 H 0.2001 0.6467 0.5799 0.069 Uiso 1 1 calc R A .
C93 C 0.2584(3) 0.7564(4) 0.5836(3) 0.0695(19) Uani 1 1 d . A .
H93 H 0.2215 0.7931 0.5972 0.083 Uiso 1 1 calc R . .
C94 C 0.3240(3) 0.7898(3) 0.5742(2) 0.0535(15) Uani 1 1 d . . .
H94 H 0.3330 0.8498 0.5809 0.064 Uiso 1 1 calc R A .
C95 C 0.3759(3) 0.7363(3) 0.5553(3) 0.0539(15) Uani 1 1 d . A .
H95 H 0.4217 0.7591 0.5487 0.065 Uiso 1 1 calc R . .
C96 C 0.3628(2) 0.6483(3) 0.5456(2) 0.0440(13) Uani 1 1 d . . .
H96 H 0.3999 0.6114 0.5329 0.053 Uiso 1 1 calc R A .
C101 C 0.2849(2) 0.6092(3) 0.40429(19) 0.0260(9) Uani 1 1 d . A .
C102 C 0.2314(3) 0.6680(3) 0.4084(3) 0.0523(15) Uani 1 1 d . . .
H102 H 0.1865 0.6487 0.4212 0.063 Uiso 1 1 calc R A .
C103 C 0.2408(3) 0.7554(3) 0.3944(3) 0.0647(18) Uani 1 1 d . A .
H103 H 0.2025 0.7948 0.3972 0.078 Uiso 1 1 calc R . .
C104 C 0.3045(3) 0.7843(3) 0.3767(3) 0.0514(14) Uani 1 1 d . . .
H104 H 0.3110 0.8437 0.3662 0.062 Uiso 1 1 calc R A .
C105 C 0.3600(3) 0.7271(3) 0.3739(3) 0.0575(16) Uani 1 1 d . A .
H105 H 0.4052 0.7474 0.3627 0.069 Uiso 1 1 calc R . .
C106 C 0.3501(3) 0.6410(3) 0.3874(3) 0.0473(14) Uani 1 1 d . . .
H106 H 0.3888 0.6021 0.3852 0.057 Uiso 1 1 calc R A .
C111 C 0.2817(2) 0.4708(3) 0.31623(19) 0.0243(9) Uani 1 1 d . A .
C112 C 0.2359(2) 0.5068(3) 0.2723(2) 0.0387(12) Uani 1 1 d . . .
H112 H 0.1924 0.5301 0.2853 0.046 Uiso 1 1 calc R A .
C113 C 0.2519(3) 0.5096(3) 0.2103(2) 0.0461(13) Uani 1 1 d . A .
H113 H 0.2188 0.5326 0.1812 0.055 Uiso 1 1 calc R . .
C114 C 0.3156(3) 0.4793(3) 0.1909(2) 0.0452(13) Uani 1 1 d . . .
H114 H 0.3266 0.4811 0.1483 0.054 Uiso 1 1 calc R A .
C115 C 0.3634(3) 0.4463(3) 0.2330(2) 0.0407(12) Uani 1 1 d . A .
H115 H 0.4079 0.4261 0.2198 0.049 Uiso 1 1 calc R . .
C116 C 0.3463(2) 0.4427(3) 0.2949(2) 0.0328(10) Uani 1 1 d . . .
H116 H 0.3798 0.4201 0.3238 0.039 Uiso 1 1 calc R A .
Cl1S Cl 0.19593(9) -0.00863(12) 0.66784(9) 0.0813(5) Uani 1 1 d . . .
Cl2S Cl 0.1868(2) 0.12716(17) 0.75929(12) 0.1713(14) Uani 1 1 d . . .
C1S C 0.1846(3) 0.0185(4) 0.7475(3) 0.0728(19) Uani 1 1 d . . .
H1SA H 0.1390 -0.0047 0.7614 0.087 Uiso 1 1 calc R . .
H1SB H 0.2224 -0.0094 0.7726 0.087 Uiso 1 1 calc R . .

loop_
_atom_site_aniso_label
_atom_site_aniso_U_11
_atom_site_aniso_U_22
_atom_site_aniso_U_33
_atom_site_aniso_U_23
_atom_site_aniso_U_13
_atom_site_aniso_U_12
IrA 0.01997(10) 0.01611(11) 0.02143(11) -0.00042(9) 0.00109(8) 0.00094(8)
RhA 0.01808(10) 0.01590(11) 0.01958(11) -0.00021(8) 0.00076(8) 0.00083(8)
IrB 0.01808(10) 0.01590(11) 0.01958(11) -0.00021(8) 0.00076(8) 0.00083(8)
RhB 0.01997(10) 0.01611(11) 0.02143(11) -0.00042(9) 0.00109(8) 0.00094(8)
Ge1 0.0226(2) 0.0176(2) 0.0233(2) -0.00270(18) 0.00084(17) -0.00018(17)
Ge2 0.0230(2) 0.0181(2) 0.0217(2) 0.00246(18) 0.00126(17) 0.00061(17)
P1 0.0214(5) 0.0226(6) 0.0244(6) 0.0023(5) 0.0031(4) -0.0007(4)
P2 0.0216(5) 0.0206(6) 0.0230(6) 0.0024(4) 0.0006(4) 0.0013(4)
P3 0.0220(5) 0.0185(5) 0.0224(6) -0.0015(4) -0.0014(4) 0.0008(4)
P4 0.0231(5) 0.0196(6) 0.0254(6) -0.0036(5) -0.0010(4) 0.0030(4)
O1 0.049(2) 0.046(2) 0.047(2) -0.0077(17) 0.0000(17) 0.0298(18)
O2 0.0281(17) 0.057(2) 0.053(2) -0.0003(18) 0.0090(16) -0.0130(16)
C1 0.034(2) 0.027(2) 0.027(2) -0.0010(19) 0.0015(19) 0.004(2)
C2 0.028(2) 0.030(2) 0.023(2) -0.0028(19) -0.0016(18) 0.0017(19)
C3 0.024(2) 0.028(2) 0.031(2) 0.0104(19) 0.0052(18) 0.0004(18)
C4 0.025(2) 0.021(2) 0.023(2) -0.0019(17) -0.0012(17) 0.0000(17)
C11 0.026(2) 0.025(2) 0.025(2) 0.0038(18) 0.0054(18) -0.0043(18)
C12 0.030(2) 0.032(3) 0.039(3) 0.009(2) 0.003(2) 0.003(2)
C13 0.020(2) 0.056(3) 0.042(3) 0.012(3) 0.001(2) 0.001(2)
C14 0.032(3) 0.052(4) 0.065(4) 0.015(3) 0.006(3) -0.017(2)
C15 0.042(3) 0.028(3) 0.153(7) 0.015(4) 0.018(4) -0.012(3)
C16 0.033(3) 0.034(3) 0.107(5) 0.021(3) 0.014(3) 0.005(2)
C21 0.025(2) 0.040(3) 0.025(2) 0.000(2) 0.0047(18) -0.0060(19)
C22 0.040(3) 0.039(3) 0.028(3) -0.006(2) 0.011(2) 0.005(2)
C23 0.048(3) 0.053(3) 0.043(3) -0.016(3) 0.013(3) 0.002(3)
C24 0.051(3) 0.079(5) 0.036(3) -0.019(3) 0.013(3) -0.008(3)
C25 0.052(3) 0.075(4) 0.023(3) -0.002(3) 0.007(2) -0.012(3)
C26 0.043(3) 0.052(3) 0.029(3) 0.003(2) 0.004(2) -0.009(2)
C31 0.027(2) 0.031(2) 0.024(2) -0.0014(19) -0.0035(18) 0.0086(19)
C32 0.027(2) 0.050(3) 0.027(2) -0.001(2) -0.0009(19) -0.005(2)
C33 0.031(3) 0.062(4) 0.043(3) -0.014(3) -0.007(2) -0.012(2)
C34 0.060(4) 0.074(4) 0.037(3) -0.006(3) -0.021(3) 0.000(3)
C35 0.090(5) 0.057(4) 0.027(3) 0.005(3) -0.015(3) 0.002(3)
C36 0.060(3) 0.037(3) 0.030(3) 0.003(2) -0.007(2) -0.002(2)
C41 0.031(2) 0.022(2) 0.021(2) 0.0021(18) -0.0048(17) 0.0029(18)
C42 0.031(2) 0.027(2) 0.040(3) 0.006(2) 0.003(2) 0.0036(19)
C43 0.034(3) 0.042(3) 0.049(3) 0.000(2) 0.002(2) 0.013(2)
C44 0.047(3) 0.034(3) 0.038(3) -0.002(2) -0.004(2) 0.019(2)
C45 0.056(3) 0.020(2) 0.030(3) 0.000(2) -0.009(2) 0.001(2)
C46 0.036(2) 0.027(2) 0.023(2) 0.0050(19) -0.0031(18) -0.002(2)
C51 0.028(2) 0.029(2) 0.021(2) 0.0001(18) -0.0017(17) -0.0054(18)
C52 0.035(3) 0.038(3) 0.043(3) -0.009(2) 0.009(2) -0.007(2)
C53 0.030(3) 0.057(4) 0.052(3) -0.009(3) 0.010(2) -0.007(2)
C54 0.038(3) 0.054(4) 0.052(3) -0.008(3) 0.001(2) -0.022(3)
C55 0.050(3) 0.028(3) 0.050(3) -0.006(2) 0.000(2) -0.012(2)
C56 0.029(2) 0.029(3) 0.041(3) -0.003(2) 0.000(2) -0.0018(19)
C61 0.021(2) 0.031(2) 0.025(2) -0.0001(19) -0.0016(17) 0.0019(18)
C62 0.038(2) 0.028(2) 0.030(2) 0.000(2) -0.008(2) 0.007(2)
C63 0.041(3) 0.037(3) 0.043(3) 0.000(2) -0.001(2) 0.012(2)
C64 0.048(3) 0.057(4) 0.035(3) 0.008(3) -0.005(2) 0.019(3)
C65 0.056(3) 0.074(4) 0.025(3) -0.009(3) -0.007(2) 0.024(3)
C66 0.045(3) 0.038(3) 0.035(3) -0.009(2) -0.008(2) 0.018(2)
C71 0.028(2) 0.024(2) 0.035(3) -0.009(2) 0.0033(19) 0.0067(18)
C72 0.029(2) 0.045(3) 0.047(3) -0.017(2) 0.000(2) 0.007(2)
C73 0.028(3) 0.066(4) 0.056(3) -0.024(3) 0.005(2) 0.006(2)
C74 0.042(3) 0.060(4) 0.053(3) -0.021(3) 0.017(3) 0.004(3)
C75 0.046(3) 0.054(3) 0.038(3) -0.013(3) 0.006(2) 0.003(3)
C76 0.033(2) 0.033(3) 0.036(3) -0.010(2) 0.002(2) 0.001(2)
C81 0.035(2) 0.022(2) 0.025(2) -0.0038(18) -0.0116(19) 0.0013(19)
C82 0.045(3) 0.027(3) 0.038(3) -0.007(2) -0.016(2) 0.011(2)
C83 0.072(4) 0.026(3) 0.048(3) -0.010(2) -0.029(3) 0.016(3)
C84 0.084(4) 0.020(3) 0.054(4) 0.006(2) -0.036(3) -0.006(3)
C85 0.055(3) 0.033(3) 0.054(3) 0.010(3) -0.021(3) -0.010(2)
C86 0.042(3) 0.022(2) 0.043(3) 0.004(2) -0.012(2) 0.001(2)
C91 0.039(2) 0.020(2) 0.027(2) -0.0030(19) 0.0038(19) 0.0002(19)
C92 0.040(3) 0.031(3) 0.101(5) -0.017(3) 0.014(3) 0.000(2)
C93 0.065(4) 0.039(3) 0.105(5) -0.020(4) 0.012(4) 0.006(3)
C94 0.084(4) 0.026(3) 0.049(3) -0.001(2) -0.015(3) -0.017(3)
C95 0.046(3) 0.040(3) 0.076(4) 0.006(3) -0.006(3) -0.016(3)
C96 0.034(3) 0.031(3) 0.067(4) -0.006(3) -0.009(2) 0.001(2)
C101 0.032(2) 0.022(2) 0.024(2) 0.0013(18) 0.0003(18) -0.0021(18)
C102 0.035(3) 0.027(3) 0.095(5) 0.012(3) 0.010(3) 0.004(2)
C103 0.052(3) 0.027(3) 0.115(6) 0.013(3) 0.010(4) 0.007(3)
C104 0.077(4) 0.015(2) 0.062(4) 0.007(2) 0.006(3) -0.010(3)
C105 0.056(3) 0.037(3) 0.080(4) 0.013(3) 0.015(3) -0.018(3)
C106 0.038(3) 0.034(3) 0.071(4) 0.012(3) 0.009(3) -0.002(2)
C111 0.028(2) 0.018(2) 0.027(2) 0.0015(18) 0.0016(18) -0.0032(17)
C112 0.040(3) 0.040(3) 0.036(3) 0.011(2) -0.002(2) 0.002(2)
C113 0.060(3) 0.050(3) 0.028(3) 0.014(2) -0.009(2) -0.007(3)
C114 0.073(4) 0.037(3) 0.026(3) 0.001(2) 0.011(3) -0.010(3)
C115 0.052(3) 0.036(3) 0.035(3) -0.003(2) 0.015(2) 0.003(2)
C116 0.037(3) 0.032(3) 0.029(3) 0.000(2) -0.001(2) -0.001(2)
Cl1S 0.0761(11) 0.0850(13) 0.0820(12) 0.0106(10) -0.0208(9) -0.0046(9)
Cl2S 0.315(4) 0.0849(18) 0.112(2) 0.0030(15) -0.037(2) 0.058(2)
C1S 0.066(4) 0.069(5) 0.083(5) 0.023(4) 0.009(4) -0.002(3)

loop_
_atom_type_symbol
_atom_type_description
_atom_type_scat_dispersion_real
_atom_type_scat_dispersion_imag
_atom_type_scat_source
C C 0.0033 0.0016 'International Tables Vol C Tables 4.2.6.8 and 6.1.1.4'
H H 0.0000 0.0000 'International Tables Vol C Tables 4.2.6.8 and 6.1.1.4'
O O 0.0106 0.0060 'International Tables Vol C Tables 4.2.6.8 and 6.1.1.4'
P P 0.1023 0.0942 'International Tables Vol C Tables 4.2.6.8 and 6.1.1.4'
Cl Cl 0.1484 0.1585 'International Tables Vol C Tables 4.2.6.8 and 6.1.1.4'
Ge Ge 0.1547 1.8001 'International Tables Vol C Tables 4.2.6.8 and 6.1.1.4'
Rh Rh -1.1178 0.9187 'International Tables Vol C Tables 4.2.6.8 and 6.1.1.4'
Ir Ir -1.4442 7.9887 'International Tables Vol C Tables 4.2.6.8 and 6.1.1.4'

loop_
_geom_angle_atom_site_label_1
_geom_angle_atom_site_label_2
_geom_angle_atom_site_label_3
_geom_angle
C1 IrA P3 106.09(13)
C1 IrA P1 103.22(14)
P3 IrA P1 106.59(4)
C1 IrA Ge1 99.06(13)
P3 IrA Ge1 150.64(3)
P1 IrA Ge1 81.58(3)
C1 IrA Ge2 103.77(13)
P3 IrA Ge2 84.77(3)
P1 IrA Ge2 146.31(3)
Ge1 IrA Ge2 74.601(15)
C1 IrA RhA 147.47(13)
P3 IrA RhA 96.42(3)
P1 IrA RhA 92.17(3)
Ge1 IrA RhA 54.589(11)
Ge2 IrA RhA 54.586(11)
C2 RhA P2 108.27(13)
C2 RhA P4 107.28(13)
P2 RhA P4 97.03(4)
C2 RhA Ge1 105.68(13)
P2 RhA Ge1 82.28(3)
P4 RhA Ge1 145.42(3)
C2 RhA Ge2 95.25(13)
P2 RhA Ge2 151.40(3)
P4 RhA Ge2 91.06(3)
Ge1 RhA Ge2 75.714(16)
C2 RhA IrA 146.90(13)
P2 RhA IrA 96.36(3)
P4 RhA IrA 90.77(3)
Ge1 RhA IrA 55.245(11)
Ge2 RhA IrA 55.998(11)
C91 Ge1 RhA 131.63(13)
C91 Ge1 IrA 126.37(13)
RhA Ge1 IrA 70.166(13)
C101 Ge2 C111 92.39(17)
C101 Ge2 RhA 125.56(12)
C111 Ge2 RhA 118.89(12)
C101 Ge2 IrA 119.40(12)
C111 Ge2 IrA 135.01(11)
RhA Ge2 IrA 69.416(13)
C11 P1 C21 95.79(19)
C11 P1 C3 101.84(19)
C21 P1 C3 103.3(2)
C11 P1 IrA 119.83(14)
C21 P1 IrA 117.10(15)
C3 P1 IrA 115.74(13)
C31 P2 C41 94.39(18)
C31 P2 C3 106.3(2)
C41 P2 C3 103.36(19)
C31 P2 RhA 119.95(15)
C41 P2 RhA 117.73(14)
C3 P2 RhA 112.55(13)
C51 P3 C4 106.00(19)
C51 P3 C61 95.69(18)
C4 P3 C61 100.96(18)
C51 P3 IrA 123.11(14)
C4 P3 IrA 112.56(13)
C61 P3 IrA 115.30(14)
C71 P4 C81 100.7(2)
C71 P4 C4 101.22(19)
C81 P4 C4 100.30(18)
C71 P4 RhA 116.05(14)
C81 P4 RhA 121.12(13)
C4 P4 RhA 114.40(13)
O1 C1 IrA 176.6(4)
O2 C2 RhA 177.6(4)
P2 C3 P1 117.2(2)
P3 C4 P4 116.2(2)
C16 C11 C12 117.7(4)
C16 C11 P1 125.6(3)
C12 C11 P1 116.6(3)
C13 C12 C11 121.2(4)
C14 C13 C12 119.8(4)
C13 C14 C15 119.9(5)
C14 C15 C16 120.0(5)
C11 C16 C15 121.4(5)
C22 C21 C26 117.6(4)
C22 C21 P1 121.0(3)
C26 C21 P1 121.3(4)
C21 C22 C23 121.5(5)
C24 C23 C22 119.7(5)
C25 C24 C23 119.9(5)
C24 C25 C26 120.9(5)
C25 C26 C21 120.4(5)
C32 C31 C36 117.6(4)
C32 C31 P2 120.4(3)
C36 C31 P2 121.4(4)
C33 C32 C31 121.4(4)
C34 C33 C32 120.0(5)
C33 C34 C35 120.0(5)
C34 C35 C36 120.2(5)
C35 C36 C31 120.8(5)
C46 C41 C42 118.2(4)
C46 C41 P2 125.9(3)
C42 C41 P2 115.7(3)
C43 C42 C41 120.7(4)
C44 C43 C42 120.1(4)
C45 C44 C43 119.8(4)
C44 C45 C46 121.1(4)
C41 C46 C45 120.1(4)
C52 C51 C56 117.9(4)
C52 C51 P3 115.7(3)
C56 C51 P3 126.2(3)
C53 C52 C51 121.2(5)
C52 C53 C54 120.0(5)
C55 C54 C53 119.8(5)
C54 C55 C56 120.3(5)
C55 C56 C51 120.7(4)
C62 C61 C66 117.9(4)
C62 C61 P3 120.4(3)
C66 C61 P3 121.7(3)
C61 C62 C63 121.5(4)
C64 C63 C62 119.5(5)
C65 C64 C63 120.5(5)
C64 C65 C66 120.6(5)
C61 C66 C65 120.0(4)
C76 C71 C72 118.0(4)
C76 C71 P4 124.0(3)
C72 C71 P4 117.9(3)
C73 C72 C71 120.3(5)
C74 C73 C72 120.6(5)
C73 C74 C75 119.3(5)
C76 C75 C74 120.9(5)
C75 C76 C71 120.8(4)
C82 C81 C86 118.3(4)
C82 C81 P4 122.3(4)
C86 C81 P4 119.3(3)
C81 C82 C83 120.2(5)
C84 C83 C82 120.6(5)
C83 C84 C85 120.2(5)
C84 C85 C86 119.6(5)
C81 C86 C85 121.0(5)
C96 C91 C92 117.9(4)
C96 C91 Ge1 121.5(3)
C92 C91 Ge1 120.4(4)
C91 C92 C93 121.7(5)
C94 C93 C92 119.7(5)
C95 C94 C93 119.3(5)
C94 C95 C96 120.4(5)
C91 C96 C95 121.0(5)
C102 C101 C106 117.0(4)
C102 C101 Ge2 122.5(3)
C106 C101 Ge2 119.6(3)
C101 C102 C103 121.9(5)
C104 C103 C102 119.9(5)
C103 C104 C105 119.6(5)
C106 C105 C104 120.1(5)
C105 C106 C101 121.5(5)
C116 C111 C112 116.3(4)
C116 C111 Ge2 118.8(3)
C112 C111 Ge2 123.4(3)
C113 C112 C111 122.1(5)
C114 C113 C112 119.8(5)
C113 C114 C115 120.1(5)
C114 C115 C116 119.4(5)
C115 C116 C111 122.2(4)
Cl2S C1S Cl1S 111.9(4)

loop_
_geom_bond_atom_site_label_1
_geom_bond_atom_site_label_2
_geom_bond_distance
IrA C1 1.868(4)
IrA P3 2.3484(10)
IrA P1 2.3494(11)
IrA Ge1 2.4516(5)
IrA Ge2 2.4857(5)
IrA RhA 2.8070(3)
RhA C2 1.862(4)
RhA P2 2.3252(11)
RhA P4 2.3476(11)
RhA Ge1 2.4320(5)
RhA Ge2 2.4436(5)
Ge1 C91 1.968(4)
Ge2 C101 1.970(4)
Ge2 C111 1.989(4)
P1 C11 1.844(4)
P1 C21 1.846(4)
P1 C3 1.848(4)
P2 C31 1.837(4)
P2 C41 1.838(4)
P2 C3 1.847(4)
P3 C51 1.839(4)
P3 C4 1.842(4)
P3 C61 1.842(4)
P4 C71 1.835(4)
P4 C81 1.837(4)
P4 C4 1.856(4)
O1 C1 1.150(5)
O2 C2 1.151(5)
C11 C16 1.371(6)
C11 C12 1.385(6)
C12 C13 1.382(6)
C13 C14 1.364(7)
C14 C15 1.371(7)
C15 C16 1.379(7)
C21 C22 1.377(6)
C21 C26 1.389(6)
C22 C23 1.392(6)
C23 C24 1.361(7)
C24 C25 1.361(8)
C25 C26 1.382(7)
C31 C32 1.390(6)
C31 C36 1.395(6)
C32 C33 1.380(6)
C33 C34 1.369(7)
C34 C35 1.373(8)
C35 C36 1.383(7)
C41 C46 1.385(6)
C41 C42 1.399(6)
C42 C43 1.385(6)
C43 C44 1.375(7)
C44 C45 1.362(7)
C45 C46 1.388(6)
C51 C52 1.385(6)
C51 C56 1.393(6)
C52 C53 1.376(6)
C53 C54 1.377(7)
C54 C55 1.369(7)
C55 C56 1.381(6)
C61 C62 1.385(6)
C61 C66 1.390(6)
C62 C63 1.387(6)
C63 C64 1.361(7)
C64 C65 1.358(7)
C65 C66 1.395(6)
C71 C76 1.387(6)
C71 C72 1.404(6)
C72 C73 1.384(6)
C73 C74 1.371(7)
C74 C75 1.377(7)
C75 C76 1.373(6)
C81 C82 1.390(6)
C81 C86 1.391(6)
C82 C83 1.397(7)
C83 C84 1.364(8)
C84 C85 1.378(7)
C85 C86 1.392(6)
C91 C96 1.353(6)
C91 C92 1.372(6)
C92 C93 1.378(7)
C93 C94 1.367(8)
C94 C95 1.354(8)
C95 C96 1.394(7)
C101 C102 1.365(6)
C101 C106 1.388(6)
C102 C103 1.391(7)
C103 C104 1.353(7)
C104 C105 1.375(7)
C105 C106 1.371(7)
C111 C116 1.389(6)
C111 C112 1.391(6)
C112 C113 1.382(6)
C113 C114 1.370(7)
C114 C115 1.372(7)
C115 C116 1.386(6)
Cl1S C1S 1.790(7)
Cl2S C1S 1.693(7)

loop_
_geom_torsion_atom_site_label_1
_geom_torsion_atom_site_label_2
_geom_torsion_atom_site_label_3
_geom_torsion_atom_site_label_4
_geom_torsion
C1 IrA RhA C2 -21.5(3)
P3 IrA RhA C2 112.5(2)
P1 IrA RhA C2 -140.5(2)
Ge1 IrA RhA C2 -62.5(2)
Ge2 IrA RhA C2 33.6(2)
C1 IrA RhA P2 117.0(2)
P3 IrA RhA P2 -109.02(4)
P1 IrA RhA P2 -2.06(4)
Ge1 IrA RhA P2 76.01(3)
Ge2 IrA RhA P2 172.08(3)
C1 IrA RhA P4 -145.9(2)
P3 IrA RhA P4 -11.86(4)
P1 IrA RhA P4 95.10(4)
Ge1 IrA RhA P4 173.17(3)
Ge2 IrA RhA P4 -90.76(3)
C1 IrA RhA Ge1 40.9(2)
P3 IrA RhA Ge1 174.97(3)
P1 IrA RhA Ge1 -78.07(3)
Ge2 IrA RhA Ge1 96.070(19)
C1 IrA RhA Ge2 -55.1(2)
P3 IrA RhA Ge2 78.90(3)
P1 IrA RhA Ge2 -174.14(3)
Ge1 IrA RhA Ge2 -96.070(19)
C2 RhA Ge1 C91 28.3(2)
P2 RhA Ge1 C91 135.18(17)
P4 RhA Ge1 C91 -133.61(18)
Ge2 RhA Ge1 C91 -63.23(17)
IrA RhA Ge1 C91 -121.52(17)
C2 RhA Ge1 IrA 149.81(13)
P2 RhA Ge1 IrA -103.30(3)
P4 RhA Ge1 IrA -12.09(5)
Ge2 RhA Ge1 IrA 58.285(13)
C1 IrA Ge1 C91 -31.4(2)
P3 IrA Ge1 C91 117.46(16)
P1 IrA Ge1 C91 -133.55(16)
Ge2 IrA Ge1 C91 70.49(16)
RhA IrA Ge1 C91 127.69(16)
C1 IrA Ge1 RhA -159.09(14)
P3 IrA Ge1 RhA -10.24(6)
P1 IrA Ge1 RhA 98.76(3)
Ge2 IrA Ge1 RhA -57.203(13)
C2 RhA Ge2 C101 -50.2(2)
P2 RhA Ge2 C101 95.47(16)
P4 RhA Ge2 C101 -157.70(15)
Ge1 RhA Ge2 C101 54.63(15)
IrA RhA Ge2 C101 112.09(15)
C2 RhA Ge2 C111 66.70(18)
P2 RhA Ge2 C111 -147.59(14)
P4 RhA Ge2 C111 -40.75(13)
Ge1 RhA Ge2 C111 171.57(13)
IrA RhA Ge2 C111 -130.97(13)
C2 RhA Ge2 IrA -162.33(13)
P2 RhA Ge2 IrA -16.63(6)
P4 RhA Ge2 IrA 90.21(3)
Ge1 RhA Ge2 IrA -57.465(13)
C1 IrA Ge2 C101 32.89(19)
P3 IrA Ge2 C101 138.20(14)
P1 IrA Ge2 C101 -109.49(14)
Ge1 IrA Ge2 C101 -62.89(14)
RhA IrA Ge2 C101 -120.10(14)
C1 IrA Ge2 C111 -96.3(2)
P3 IrA Ge2 C111 9.05(17)
P1 IrA Ge2 C111 121.35(17)
Ge1 IrA Ge2 C111 167.95(17)
RhA IrA Ge2 C111 110.75(17)
C1 IrA Ge2 RhA 152.99(13)
P3 IrA Ge2 RhA -101.70(3)
P1 IrA Ge2 RhA 10.60(5)
Ge1 IrA Ge2 RhA 57.206(13)
C1 IrA P1 C11 74.5(2)
P3 IrA P1 C11 -37.04(16)
Ge1 IrA P1 C11 171.88(16)
Ge2 IrA P1 C11 -143.03(15)
RhA IrA P1 C11 -134.40(16)
C1 IrA P1 C21 -40.6(2)
P3 IrA P1 C21 -152.14(15)
Ge1 IrA P1 C21 56.79(15)
Ge2 IrA P1 C21 101.87(15)
RhA IrA P1 C21 110.50(15)
C1 IrA P1 C3 -162.9(2)
P3 IrA P1 C3 85.57(16)
Ge1 IrA P1 C3 -65.50(16)
Ge2 IrA P1 C3 -20.41(18)
RhA IrA P1 C3 -11.78(16)
C2 RhA P2 C31 46.9(2)
P4 RhA P2 C31 157.72(16)
Ge1 RhA P2 C31 -57.15(15)
Ge2 RhA P2 C31 -96.91(16)
IrA RhA P2 C31 -110.72(15)
C2 RhA P2 C41 -66.9(2)
P4 RhA P2 C41 43.97(15)
Ge1 RhA P2 C41 -170.90(15)
Ge2 RhA P2 C41 149.34(15)
IrA RhA P2 C41 135.53(15)
C2 RhA P2 C3 173.1(2)
P4 RhA P2 C3 -76.09(16)
Ge1 RhA P2 C3 69.04(16)
Ge2 RhA P2 C3 29.28(18)
IrA RhA P2 C3 15.47(16)
C1 IrA P3 C51 -78.6(2)
P1 IrA P3 C51 30.92(17)
Ge1 IrA P3 C51 133.50(16)
Ge2 IrA P3 C51 178.55(17)
RhA IrA P3 C51 125.12(16)
C1 IrA P3 C4 152.5(2)
P1 IrA P3 C4 -97.93(15)
Ge1 IrA P3 C4 4.65(17)
Ge2 IrA P3 C4 49.70(15)
RhA IrA P3 C4 -3.73(15)
C1 IrA P3 C61 37.4(2)
P1 IrA P3 C61 146.97(15)
Ge1 IrA P3 C61 -110.44(15)
Ge2 IrA P3 C61 -65.40(15)
RhA IrA P3 C61 -118.82(15)
C2 RhA P4 C71 -7.3(2)
P2 RhA P4 C71 -118.99(16)
Ge1 RhA P4 C71 154.42(15)
Ge2 RhA P4 C71 88.51(16)
IrA RhA P4 C71 144.51(16)
C2 RhA P4 C81 115.1(2)
P2 RhA P4 C81 3.45(17)
Ge1 RhA P4 C81 -83.15(17)
Ge2 RhA P4 C81 -149.06(17)
IrA RhA P4 C81 -93.06(17)
C2 RhA P4 C4 -124.7(2)
P2 RhA P4 C4 123.65(15)
Ge1 RhA P4 C4 37.06(16)
Ge2 RhA P4 C4 -28.85(15)
IrA RhA P4 C4 27.15(15)
P3 IrA C1 O1 -175(7)
P1 IrA C1 O1 73(7)
Ge1 IrA C1 O1 -11(7)
Ge2 IrA C1 O1 -87(7)
RhA IrA C1 O1 -43(7)
P2 RhA C2 O2 -162(10)
P4 RhA C2 O2 94(10)
Ge1 RhA C2 O2 -75(10)
Ge2 RhA C2 O2 2(10)
IrA RhA C2 O2 -26(10)
C31 P2 C3 P1 105.8(3)
C41 P2 C3 P1 -155.5(2)
RhA P2 C3 P1 -27.4(3)
C11 P1 C3 P2 157.9(2)
C21 P1 C3 P2 -103.2(3)
IrA P1 C3 P2 26.2(3)
C51 P3 C4 P4 -113.1(2)
C61 P3 C4 P4 147.6(2)
IrA P3 C4 P4 24.2(3)
C71 P4 C4 P3 -162.3(2)
C81 P4 C4 P3 94.5(3)
RhA P4 C4 P3 -36.7(3)
C21 P1 C11 C16 -111.8(5)
C3 P1 C11 C16 -6.8(5)
IrA P1 C11 C16 122.3(4)
C21 P1 C11 C12 63.8(4)
C3 P1 C11 C12 168.7(3)
IrA P1 C11 C12 -62.1(4)
C16 C11 C12 C13 -1.8(7)
P1 C11 C12 C13 -177.7(4)
C11 C12 C13 C14 0.3(7)
C12 C13 C14 C15 0.7(8)
C13 C14 C15 C16 -0.2(10)
C12 C11 C16 C15 2.3(9)
P1 C11 C16 C15 177.9(5)
C14 C15 C16 C11 -1.4(11)
C11 P1 C21 C22 -116.9(4)
C3 P1 C21 C22 139.5(4)
IrA P1 C21 C22 11.0(4)
C11 P1 C21 C26 61.0(4)
C3 P1 C21 C26 -42.6(4)
IrA P1 C21 C26 -171.1(3)
C26 C21 C22 C23 1.9(7)
P1 C21 C22 C23 179.9(4)
C21 C22 C23 C24 -0.1(7)
C22 C23 C24 C25 -0.9(8)
C23 C24 C25 C26 0.0(8)
C24 C25 C26 C21 1.8(8)
C22 C21 C26 C25 -2.8(7)
P1 C21 C26 C25 179.3(4)
C41 P2 C31 C32 110.1(4)
C3 P2 C31 C32 -144.6(4)
RhA P2 C31 C32 -15.6(4)
C41 P2 C31 C36 -60.5(4)
C3 P2 C31 C36 44.8(4)
RhA P2 C31 C36 173.9(3)
C36 C31 C32 C33 0.5(7)
P2 C31 C32 C33 -170.4(4)
C31 C32 C33 C34 1.0(8)
C32 C33 C34 C35 -2.2(9)
C33 C34 C35 C36 1.7(9)
C34 C35 C36 C31 -0.2(9)
C32 C31 C36 C35 -0.9(7)
P2 C31 C36 C35 169.9(4)
C31 P2 C41 C46 100.7(4)
C3 P2 C41 C46 -7.3(4)
RhA P2 C41 C46 -132.0(3)
C31 P2 C41 C42 -74.1(3)
C3 P2 C41 C42 177.9(3)
RhA P2 C41 C42 53.2(4)
C46 C41 C42 C43 -0.1(6)
P2 C41 C42 C43 175.1(4)
C41 C42 C43 C44 0.7(7)
C42 C43 C44 C45 0.1(7)
C43 C44 C45 C46 -1.3(7)
C42 C41 C46 C45 -1.1(6)
P2 C41 C46 C45 -175.8(3)
C44 C45 C46 C41 1.8(7)
C4 P3 C51 C52 -173.3(3)
C61 P3 C51 C52 -70.1(4)
IrA P3 C51 C52 55.2(4)
C4 P3 C51 C56 1.6(4)
C61 P3 C51 C56 104.7(4)
IrA P3 C51 C56 -130.0(3)
C56 C51 C52 C53 -0.8(7)
P3 C51 C52 C53 174.5(4)
C51 C52 C53 C54 1.9(8)
C52 C53 C54 C55 -1.4(8)
C53 C54 C55 C56 -0.1(8)
C54 C55 C56 C51 1.1(7)
C52 C51 C56 C55 -0.7(7)
P3 C51 C56 C55 -175.5(4)
C51 P3 C61 C62 105.5(4)
C4 P3 C61 C62 -147.0(4)
IrA P3 C61 C62 -25.4(4)
C51 P3 C61 C66 -71.2(4)
C4 P3 C61 C66 36.3(4)
IrA P3 C61 C66 157.9(3)
C66 C61 C62 C63 -1.9(7)
P3 C61 C62 C63 -178.7(4)
C61 C62 C63 C64 -0.9(7)
C62 C63 C64 C65 2.8(8)
C63 C64 C65 C66 -2.0(9)
C62 C61 C66 C65 2.7(7)
P3 C61 C66 C65 179.5(4)
C64 C65 C66 C61 -0.8(8)
C81 P4 C71 C76 87.7(4)
C4 P4 C71 C76 -15.2(4)
RhA P4 C71 C76 -139.6(3)
C81 P4 C71 C72 -96.1(4)
C4 P4 C71 C72 161.0(4)
RhA P4 C71 C72 36.6(4)
C76 C71 C72 C73 1.6(7)
P4 C71 C72 C73 -174.8(4)
C71 C72 C73 C74 0.7(8)
C72 C73 C74 C75 -1.9(9)
C73 C74 C75 C76 0.8(8)
C74 C75 C76 C71 1.6(8)
C72 C71 C76 C75 -2.7(7)
P4 C71 C76 C75 173.5(4)
C71 P4 C81 C82 21.6(4)
C4 P4 C81 C82 125.2(4)
RhA P4 C81 C82 -107.9(3)
C71 P4 C81 C86 -155.6(3)
C4 P4 C81 C86 -52.0(4)
RhA P4 C81 C86 74.9(3)
C86 C81 C82 C83 1.0(6)
P4 C81 C82 C83 -176.2(3)
C81 C82 C83 C84 0.2(7)
C82 C83 C84 C85 -1.4(7)
C83 C84 C85 C86 1.4(7)
C82 C81 C86 C85 -1.1(6)
P4 C81 C86 C85 176.3(3)
C84 C85 C86 C81 -0.1(7)
RhA Ge1 C91 C96 -34.5(5)
IrA Ge1 C91 C96 -129.7(4)
RhA Ge1 C91 C92 150.4(4)
IrA Ge1 C91 C92 55.2(5)
C96 C91 C92 C93 0.7(9)
Ge1 C91 C92 C93 176.0(5)
C91 C92 C93 C94 0.1(10)
C92 C93 C94 C95 -0.5(10)
C93 C94 C95 C96 -0.1(9)
C92 C91 C96 C95 -1.3(8)
Ge1 C91 C96 C95 -176.5(4)
C94 C95 C96 C91 1.0(9)
C111 Ge2 C101 C102 104.3(4)
RhA Ge2 C101 C102 -127.1(4)
IrA Ge2 C101 C102 -42.4(5)
C111 Ge2 C101 C106 -64.5(4)
RhA Ge2 C101 C106 64.1(4)
IrA Ge2 C101 C106 148.8(3)
C106 C101 C102 C103 2.1(8)
Ge2 C101 C102 C103 -167.0(5)
C101 C102 C103 C104 -0.7(10)
C102 C103 C104 C105 -1.3(10)
C103 C104 C105 C106 1.8(9)
C104 C105 C106 C101 -0.3(9)
C102 C101 C106 C105 -1.6(8)
Ge2 C101 C106 C105 167.8(4)
C101 Ge2 C111 C116 99.2(3)
RhA Ge2 C111 C116 -34.2(4)
IrA Ge2 C111 C116 -123.3(3)
C101 Ge2 C111 C112 -66.0(4)
RhA Ge2 C111 C112 160.6(3)
IrA Ge2 C111 C112 71.5(4)
C116 C111 C112 C113 3.8(7)
Ge2 C111 C112 C113 169.3(4)
C111 C112 C113 C114 -2.4(8)
C112 C113 C114 C115 -0.1(8)
C113 C114 C115 C116 1.0(7)
C114 C115 C116 C111 0.5(7)
C112 C111 C116 C115 -2.8(6)
Ge2 C111 C116 C115 -169.1(4)
